data_4085568
loop_
_publ_author_name
'Konarev, Dmitri V.'
'Troyanov, Sergey I.'
'Kuzmin, Alexey V.'
'Nakano, Yoshiaki'
'Khasanov, Salavat S.'
'Otsuka, Akihiro'
'Yamochi, Hideki'
'Saito, Gunzi'
'Lyubovskaya, Rimma N.'

_publ_section_title
;
 Coordination Complexes of Pentamethylcyclopentadienyl Iridium(III)
 Diiodide with Tin(II) Phthalocyanine and Pentamethylcyclopentadienyl
 Iridium(II) Halide with Fullerene C60--Anions
;
_journal_issue 5
_journal_name_full Organometallics
_journal_page_first 879
_journal_paper_doi 10.1021/om501210s
_journal_volume 34
_journal_year 2015
_chemical_formula_moiety '(C42 H31 I2 Ir N8 Sn), (C16 H36 N), (C60), 0.5(C6 H14)'
_chemical_formula_sum 'C121 H74 I2 Ir N9 Sn'
_chemical_formula_weight 2218.58
_space_group_crystal_system triclinic
_space_group_IT_number 2
_space_group_name_Hall '-P 1'
_space_group_name_H-M_alt 'P -1'
_symmetry_space_group_name_Hall '-P 1'
_symmetry_space_group_name_H-M 'P -1'
_atom_sites_solution_hydrogens geom
_atom_sites_solution_primary direct
_atom_sites_solution_secondary difmap
_audit_creation_method SHELXL-2014/7
_cell_angle_alpha 104.345(8)
_cell_angle_beta 102.870(9)
_cell_angle_gamma 99.704(10)
_cell_formula_units_Z 2
_cell_length_a 10.1570(10)
_cell_length_b 19.9860(10)
_cell_length_c 22.457(2)
_cell_measurement_reflns_used 40000
_cell_measurement_temperature 100(2)
_cell_measurement_theta_max 34
_cell_measurement_theta_min 4
_cell_volume 4183.1(7)
_computing_cell_refinement XDS
_computing_data_collection XDS
_computing_data_reduction XDS
_computing_structure_refinement 'SHELXL-2014/7 (Sheldrick, 2014)'
_diffrn_ambient_temperature 100(2)
_diffrn_measured_fraction_theta_full 0.914
_diffrn_measured_fraction_theta_max 0.824
_diffrn_measurement_device_type MAR225
_diffrn_measurement_method CCD
_diffrn_radiation_type synchrotron
_diffrn_radiation_wavelength 0.84344
_diffrn_reflns_av_R_equivalents 0.0678
_diffrn_reflns_av_unetI/netI 0.0585
_diffrn_reflns_Laue_measured_fraction_full 0.914
_diffrn_reflns_Laue_measured_fraction_max 0.824
_diffrn_reflns_limit_h_max 13
_diffrn_reflns_limit_h_min -13
_diffrn_reflns_limit_k_max 27
_diffrn_reflns_limit_k_min -27
_diffrn_reflns_limit_l_max 30
_diffrn_reflns_limit_l_min -29
_diffrn_reflns_number 70544
_diffrn_reflns_point_group_measured_fraction_full 0.914
_diffrn_reflns_point_group_measured_fraction_max 0.824
_diffrn_reflns_theta_full 30.100
_diffrn_reflns_theta_max 35.854
_diffrn_reflns_theta_min 2.288
_diffrn_source 'BL 14.2 PSF, BESSY, Berlin, Germany'
_exptl_absorpt_coefficient_mu 4.169
_exptl_absorpt_correction_type none
_exptl_crystal_colour black
_exptl_crystal_density_diffrn 1.761
_exptl_crystal_description needle
_exptl_crystal_F_000 2192
_exptl_crystal_size_max 0.060
_exptl_crystal_size_mid 0.020
_exptl_crystal_size_min 0.010
_refine_diff_density_max 4.370
_refine_diff_density_min -3.173
_refine_diff_density_rms 0.213
_refine_ls_extinction_coef 0.0047(2)
_refine_ls_extinction_expression Fc^*^=kFc[1+0.001xFc^2^\l^3^/sin(2\q)]^-1/4^
_refine_ls_extinction_method 'SHELXL-2014/7 (Sheldrick 2014'
_refine_ls_goodness_of_fit_ref 1.032
_refine_ls_hydrogen_treatment constr
_refine_ls_matrix_type full
_refine_ls_number_parameters 1218
_refine_ls_number_reflns 19320
_refine_ls_number_restraints 30
_refine_ls_restrained_S_all 1.033
_refine_ls_R_factor_all 0.0883
_refine_ls_R_factor_gt 0.0786
_refine_ls_shift/su_max 0.002
_refine_ls_shift/su_mean 0.000
_refine_ls_structure_factor_coef Fsqd
_refine_ls_weighting_details 'w=1/[\s^2^(Fo^2^)+(0.0800P)^2^+60.0000P] where P=(Fo^2^+2Fc^2^)/3'
_refine_ls_weighting_scheme calc
_refine_ls_wR_factor_gt 0.1995
_refine_ls_wR_factor_ref 0.2053
_reflns_Friedel_coverage 0.000
_reflns_number_gt 16569
_reflns_number_total 19320
_reflns_threshold_expression 'I > 2\s(I)'
_cod_data_source_file om501210s_si_003.cif
_cod_data_source_block comp2
_cod_depositor_comments 'Adding full bibliography for 4085565--4085568.cif.'
_cod_original_cell_volume 4183.1(6)
_cod_database_code 4085568
_shelx_shelxl_version_number 2014/7
_shelx_space_group_comment
;
The symmetry employed for this shelxl refinement is uniquely defined
by the following loop, which should always be used as a source of
symmetry information in preference to the above space-group names.
They are only intended as comments.
;
_shelx_estimated_absorpt_t_min 0.855
_shelx_estimated_absorpt_t_max 0.974

loop_
_space_group_symop_operation_xyz
'x, y, z'
'-x, -y, -z'

loop_
_atom_site_label
_atom_site_type_symbol
_atom_site_fract_x
_atom_site_fract_y
_atom_site_fract_z
_atom_site_U_iso_or_equiv
_atom_site_adp_type
_atom_site_occupancy
_atom_site_site_symmetry_order
_atom_site_calc_flag
_atom_site_refinement_flags_posn
_atom_site_refinement_flags_adp
Ir1 Ir 0.64077(4) 0.44794(2) 0.75351(2) 0.03027(12) Uani 1 1 d . .
Sn1 Sn 0.67683(6) 0.49429(3) 0.65929(2) 0.02591(14) Uani 1 1 d . .
I1 I 0.62460(8) 0.57911(3) 0.81243(3) 0.04546(18) Uani 1 1 d . .
I2 I 0.91938(8) 0.48408(4) 0.80484(4) 0.0541(2) Uani 1 1 d . .
N1 N 0.8194(8) 0.6800(4) 0.7211(3) 0.0300(15) Uani 1 1 d . .
N2 N 0.8780(8) 0.5668(4) 0.6815(3) 0.0298(14) Uani 1 1 d . .
N3 N 1.0195(8) 0.4834(4) 0.6538(3) 0.0340(15) Uani 1 1 d . .
N4 N 0.7769(8) 0.4307(4) 0.5975(3) 0.0297(14) Uani 1 1 d . .
N5 N 0.5735(8) 0.3458(4) 0.5190(3) 0.0343(16) Uani 1 1 d . .
N6 N 0.5123(7) 0.4553(4) 0.5668(3) 0.0301(14) Uani 1 1 d . .
N7 N 0.3780(8) 0.5432(4) 0.5812(3) 0.0329(15) Uani 1 1 d . .
N8 N 0.6132(7) 0.5910(4) 0.6510(3) 0.0291(14) Uani 1 1 d . .
N9 N 0.9096(11) 0.2726(5) 0.0425(4) 0.054(2) Uani 1 1 d . .
C1 C 0.893(3) 0.1145(7) 0.2951(8) 0.091(6) Uani 1 1 d . .
C2 C 0.882(3) 0.0980(8) 0.3518(8) 0.096(7) Uani 1 1 d . .
C3 C 0.742(3) 0.0578(10) 0.3413(10) 0.100(7) Uani 1 1 d . .
C4 C 0.662(3) 0.0519(9) 0.2735(12) 0.098(6) Uani 1 1 d . .
C5 C 0.764(2) 0.0877(7) 0.2465(10) 0.085(5) Uani 1 1 d . .
C6 C 0.7644(19) 0.0610(8) 0.1846(8) 0.076(4) Uani 1 1 d . .
C7 C 0.890(2) 0.0607(9) 0.1682(8) 0.085(5) Uani 1 1 d . .
C8 C 1.017(2) 0.0876(7) 0.2162(9) 0.087(5) Uani 1 1 d . .
C9 C 1.013(2) 0.1141(6) 0.2777(9) 0.088(6) Uani 1 1 d . .
C10 C 1.132(2) 0.0946(8) 0.3181(9) 0.097(7) Uani 1 1 d . .
C11 C 1.108(4) 0.0823(13) 0.3663(13) 0.161(14) Uani 1 1 d . .
C12 C 0.987(3) 0.0811(11) 0.3892(8) 0.103(7) Uani 1 1 d . .
C13 C 0.962(3) 0.0211(14) 0.4163(7) 0.110(8) Uani 1 1 d . .
C14 C 0.820(3) -0.0172(14) 0.4028(8) 0.106(7) Uani 1 1 d . .
C15 C 0.719(3) 0.0038(12) 0.3656(10) 0.105(7) Uani 1 1 d . .
C16 C 0.612(2) -0.0624(12) 0.3259(11) 0.098(6) Uani 1 1 d . .
C17 C 0.544(2) -0.0684(11) 0.2664(13) 0.104(6) Uani 1 1 d . U
C18 C 0.572(2) -0.0078(12) 0.2352(14) 0.104(7) Uani 1 1 d . .
C19 C 0.567(2) -0.0394(11) 0.1688(11) 0.095(6) Uani 1 1 d . .
C20 C 0.6569(18) -0.0077(11) 0.1427(9) 0.085(5) Uani 1 1 d . .
C21 C 0.730(3) -0.0495(11) 0.1016(7) 0.100(7) Uani 1 1 d . .
C22 C 0.874(3) -0.0033(13) 0.1183(10) 0.105(7) Uani 1 1 d . U
C23 C 0.973(3) -0.0415(15) 0.1151(10) 0.126(9) Uani 1 1 d . .
C24 C 1.102(3) -0.0108(14) 0.1639(11) 0.114(8) Uani 1 1 d . .
C25 C 1.129(2) 0.0505(8) 0.2135(9) 0.089(5) Uani 1 1 d . .
C26 C 1.2021(18) 0.0536(8) 0.2770(10) 0.084(5) Uani 1 1 d . .
C27 C 1.2492(18) -0.0015(10) 0.2906(10) 0.085(5) Uani 1 1 d . .
C28 C 1.229(2) -0.0213(12) 0.3477(10) 0.097(6) Uani 1 1 d . .
C29 C 1.167(2) 0.0193(12) 0.3874(8) 0.094(6) Uani 1 1 d . .
C30 C 1.069(3) -0.0114(17) 0.4151(7) 0.122(9) Uani 1 1 d . .
C31 C 1.038(3) -0.0886(13) 0.4012(8) 0.105(7) Uani 1 1 d . .
C32 C 0.903(3) -0.1277(14) 0.3873(11) 0.110(7) Uani 1 1 d . U
C33 C 0.804(4) -0.0928(18) 0.3901(12) 0.140(11) Uani 1 1 d . .
C34 C 0.669(3) -0.1225(16) 0.3404(13) 0.117(8) Uani 1 1 d . .
C35 C 0.641(2) -0.1858(12) 0.2903(14) 0.106(7) Uani 1 1 d . .
C36 C 0.568(2) -0.1883(9) 0.2262(13) 0.109(7) Uani 1 1 d . .
C37 C 0.5190(18) -0.1327(11) 0.2144(12) 0.097(6) Uani 1 1 d . .
C38 C 0.5331(18) -0.1136(11) 0.1549(10) 0.096(6) Uani 1 1 d . .
C39 C 0.598(3) -0.1553(11) 0.1154(9) 0.105(7) Uani 1 1 d . .
C40 C 0.695(3) -0.1200(13) 0.0893(8) 0.109(7) Uani 1 1 d . .
C41 C 0.808(3) -0.1578(13) 0.0888(7) 0.111(8) Uani 1 1 d . .
C42 C 0.942(3) -0.1161(13) 0.1006(8) 0.109(8) Uani 1 1 d . .
C43 C 1.058(4) -0.1371(12) 0.1395(11) 0.128(10) Uani 1 1 d . .
C44 C 1.161(2) -0.0722(10) 0.1807(10) 0.088(5) Uani 1 1 d . .
C45 C 1.222(3) -0.0661(11) 0.2395(13) 0.104(7) Uani 1 1 d . .
C46 C 1.198(2) -0.1255(11) 0.2684(13) 0.100(7) Uani 1 1 d . .
C47 C 1.200(2) -0.0965(11) 0.3338(11) 0.096(6) Uani 1 1 d . .
C48 C 1.1040(19) -0.1287(12) 0.3604(10) 0.092(6) Uani 1 1 d . .
C49 C 1.008(2) -0.1945(10) 0.3198(11) 0.090(6) Uani 1 1 d . .
C50 C 0.877(2) -0.1955(9) 0.3350(10) 0.085(5) Uani 1 1 d . .
C51 C 0.755(2) -0.2240(10) 0.2851(14) 0.099(7) Uani 1 1 d . .
C52 C 0.749(3) -0.2489(8) 0.2255(13) 0.098(6) Uani 1 1 d . .
C53 C 0.641(3) -0.2318(9) 0.1842(15) 0.133(10) Uani 1 1 d . .
C54 C 0.653(4) -0.2160(11) 0.1330(13) 0.138(11) Uani 1 1 d . .
C55 C 0.789(4) -0.2141(10) 0.1138(8) 0.117(9) Uani 1 1 d . .
C56 C 0.888(3) -0.2337(9) 0.1508(11) 0.105(7) Uani 1 1 d . U
C57 C 1.025(3) -0.1945(13) 0.1633(10) 0.113(8) Uani 1 1 d . .
C58 C 1.113(3) -0.1848(11) 0.2305(12) 0.105(6) Uani 1 1 d . U
C59 C 0.998(3) -0.2216(10) 0.2578(15) 0.112(8) Uani 1 1 d . .
C60 C 0.873(4) -0.2501(8) 0.2062(12) 0.117(8) Uani 1 1 d . .
C61 C 0.4801(9) 0.3524(4) 0.6984(4) 0.0325(18) Uani 1 1 d . .
C62 C 0.4336(11) 0.3942(5) 0.7481(4) 0.038(2) Uani 1 1 d . .
C63 C 0.5199(12) 0.3949(5) 0.8079(5) 0.047(3) Uani 1 1 d . .
C64 C 0.6231(12) 0.3584(5) 0.7959(5) 0.045(2) Uani 1 1 d . .
C65 C 0.6021(11) 0.3331(6) 0.7281(5) 0.043(2) Uani 1 1 d . .
C66 C 0.4038(11) 0.3257(5) 0.6287(4) 0.038(2) Uani 1 1 d . .
H66A H 0.4692 0.3147 0.6037 0.058 Uiso 1 1 calc R U
H66B H 0.3606 0.3622 0.6163 0.058 Uiso 1 1 calc R U
H66C H 0.3318 0.2826 0.6207 0.058 Uiso 1 1 calc R U
C67 C 0.3031(12) 0.4222(5) 0.7387(5) 0.045(2) Uani 1 1 d . .
H67A H 0.2227 0.3844 0.7338 0.068 Uiso 1 1 calc R U
H67B H 0.2897 0.4379 0.7002 0.068 Uiso 1 1 calc R U
H67C H 0.3123 0.4624 0.7759 0.068 Uiso 1 1 calc R U
C68 C 0.4995(14) 0.4277(6) 0.8726(5) 0.056(3) Uani 1 1 d . .
H68A H 0.4227 0.3963 0.8794 0.084 Uiso 1 1 calc R U
H68B H 0.4777 0.4739 0.8742 0.084 Uiso 1 1 calc R U
H68C H 0.5849 0.4341 0.9062 0.084 Uiso 1 1 calc R U
C69 C 0.7324(15) 0.3441(7) 0.8450(7) 0.068(4) Uani 1 1 d . .
H69A H 0.7553 0.3820 0.8855 0.102 Uiso 1 1 calc R U
H69B H 0.8160 0.3426 0.8302 0.102 Uiso 1 1 calc R U
H69C H 0.6974 0.2984 0.8514 0.102 Uiso 1 1 calc R U
C70 C 0.6847(12) 0.2882(6) 0.6947(6) 0.052(3) Uani 1 1 d . .
H70A H 0.6516 0.2385 0.6927 0.078 Uiso 1 1 calc R U
H70B H 0.7833 0.3049 0.7185 0.078 Uiso 1 1 calc R U
H70C H 0.6728 0.2921 0.6513 0.078 Uiso 1 1 calc R U
C71 C 0.9087(9) 0.6382(4) 0.7150(4) 0.0303(17) Uani 1 1 d . .
C72 C 1.0571(9) 0.6655(4) 0.7397(4) 0.0309(17) Uani 1 1 d . .
C73 C 1.1409(10) 0.7330(4) 0.7734(4) 0.0321(17) Uani 1 1 d . .
H73 H 1.1016 0.7726 0.7849 0.038 Uiso 1 1 calc R U
C74 C 1.2817(10) 0.7405(5) 0.7894(4) 0.0344(18) Uani 1 1 d . .
H74 H 1.3405 0.7864 0.8116 0.041 Uiso 1 1 calc R U
C75 C 1.3421(9) 0.6832(5) 0.7741(4) 0.0355(19) Uani 1 1 d . .
H75 H 1.4402 0.6903 0.7883 0.043 Uiso 1 1 calc R U
C76 C 1.2604(9) 0.6149(5) 0.7382(4) 0.0326(17) Uani 1 1 d . .
H76 H 1.3012 0.5761 0.7262 0.039 Uiso 1 1 calc R U
C77 C 1.1148(9) 0.6066(4) 0.7208(4) 0.0304(17) Uani 1 1 d . .
C78 C 1.0028(9) 0.5471(4) 0.6836(4) 0.0325(18) Uani 1 1 d . .
C79 C 0.9160(10) 0.4314(4) 0.6142(4) 0.0325(17) Uani 1 1 d . .
C80 C 0.9336(10) 0.3622(5) 0.5797(4) 0.0333(18) Uani 1 1 d . .
C81 C 1.0523(11) 0.3351(5) 0.5801(4) 0.039(2) Uani 1 1 d . .
H81 H 1.1423 0.3625 0.6052 0.047 Uiso 1 1 calc R U
C82 C 1.0309(12) 0.2653(5) 0.5414(4) 0.040(2) Uani 1 1 d . .
H82 H 1.1085 0.2447 0.5403 0.048 Uiso 1 1 calc R U
C83 C 0.9003(12) 0.2257(5) 0.5051(4) 0.042(2) Uani 1 1 d . .
H83 H 0.8903 0.1783 0.4799 0.050 Uiso 1 1 calc R U
C84 C 0.7855(11) 0.2521(5) 0.5039(4) 0.037(2) Uani 1 1 d . .
H84 H 0.6962 0.2243 0.4782 0.044 Uiso 1 1 calc R U
C85 C 0.8036(10) 0.3224(5) 0.5423(4) 0.0348(19) Uani 1 1 d . .
C86 C 0.7058(10) 0.3661(4) 0.5510(4) 0.0338(19) Uani 1 1 d . .
C87 C 0.4872(10) 0.3878(4) 0.5248(4) 0.0340(19) Uani 1 1 d . .
C88 C 0.3424(10) 0.3686(5) 0.4862(4) 0.0353(19) Uani 1 1 d . .
C89 C 0.2613(11) 0.3051(5) 0.4390(4) 0.041(2) Uani 1 1 d . .
H89 H 0.2998 0.2655 0.4263 0.049 Uiso 1 1 calc R U
C90 C 0.1248(11) 0.3031(6) 0.4125(5) 0.046(2) Uani 1 1 d . .
H90 H 0.0666 0.2606 0.3819 0.055 Uiso 1 1 calc R U
C91 C 0.0699(11) 0.3615(6) 0.4292(5) 0.043(2) Uani 1 1 d . .
H91 H -0.0240 0.3587 0.4083 0.052 Uiso 1 1 calc R U
C92 C 0.1480(10) 0.4246(5) 0.4758(5) 0.041(2) Uani 1 1 d . .
H92 H 0.1103 0.4648 0.4871 0.050 Uiso 1 1 calc R U
C93 C 0.2858(10) 0.4250(5) 0.5046(4) 0.0358(19) Uani 1 1 d . .
C94 C 0.3960(9) 0.4804(5) 0.5546(4) 0.0327(18) Uani 1 1 d . .
C95 C 0.4799(9) 0.5944(5) 0.6231(4) 0.0302(17) Uani 1 1 d . .
C96 C 0.4680(9) 0.6681(5) 0.6447(4) 0.0313(17) Uani 1 1 d . .
C97 C 0.3597(11) 0.6995(6) 0.6282(5) 0.040(2) Uani 1 1 d . .
H97 H 0.2742 0.6725 0.5981 0.048 Uiso 1 1 calc R U
C98 C 0.3806(12) 0.7731(6) 0.6575(5) 0.042(2) Uani 1 1 d . .
H98 H 0.3075 0.7964 0.6488 0.051 Uiso 1 1 calc R U
C99 C 0.5098(12) 0.8112(5) 0.6995(5) 0.044(2) Uani 1 1 d . .
H99 H 0.5231 0.8608 0.7183 0.052 Uiso 1 1 calc R U
C100 C 0.6185(11) 0.7804(5) 0.7151(4) 0.0373(19) Uani 1 1 d . .
H100 H 0.7058 0.8077 0.7434 0.045 Uiso 1 1 calc R U
C101 C 0.5955(9) 0.7078(4) 0.6876(4) 0.0299(17) Uani 1 1 d . .
C102 C 0.6878(9) 0.6586(4) 0.6896(4) 0.0293(16) Uani 1 1 d . .
C103 C 0.4722(13) 0.0314(6) 0.5135(6) 0.051(3) Uani 1 1 d . .
H10A H 0.3694 0.0165 0.5002 0.062 Uiso 1 1 calc R U
H10B H 0.5030 0.0442 0.5607 0.062 Uiso 1 1 calc R U
C104 C 0.5151(15) 0.0964(6) 0.4940(7) 0.060(3) Uani 1 1 d . .
H10C H 0.4902 0.0835 0.4467 0.072 Uiso 1 1 calc R U
H10D H 0.6173 0.1142 0.5103 0.072 Uiso 1 1 calc R U
C105 C 0.4472(17) 0.1551(7) 0.5188(7) 0.070(4) Uani 1 1 d . .
H10E H 0.3460 0.1372 0.5047 0.105 Uiso 1 1 calc R U
H10F H 0.4731 0.1949 0.5023 0.105 Uiso 1 1 calc R U
H10G H 0.4786 0.1713 0.5657 0.105 Uiso 1 1 calc R U
C106 C 0.8284(14) 0.3204(7) 0.0751(5) 0.053(3) Uani 1 1 d . .
H10H H 0.8911 0.3681 0.0971 0.064 Uiso 1 1 calc R U
H10I H 0.8007 0.3012 0.1082 0.064 Uiso 1 1 calc R U
C107 C 0.6979(17) 0.3289(9) 0.0308(6) 0.072(4) Uani 1 1 d . .
H10J H 0.7255 0.3550 0.0016 0.087 Uiso 1 1 calc R U
H10K H 0.6397 0.2814 0.0043 0.087 Uiso 1 1 calc R U
C108 C 0.6148(16) 0.3682(8) 0.0677(6) 0.066(3) Uani 1 1 d . .
H10L H 0.5881 0.3419 0.0968 0.079 Uiso 1 1 calc R U
H10M H 0.6741 0.4154 0.0943 0.079 Uiso 1 1 calc R U
C109 C 0.487(2) 0.3781(11) 0.0271(7) 0.094(6) Uani 1 1 d . .
H10N H 0.5131 0.4064 -0.0003 0.141 Uiso 1 1 calc R U
H10O H 0.4369 0.4029 0.0544 0.141 Uiso 1 1 calc R U
H10P H 0.4281 0.3316 0.0004 0.141 Uiso 1 1 calc R U
C110 C 1.0319(14) 0.2691(8) 0.0942(6) 0.059(3) Uani 1 1 d . .
H11A H 1.0835 0.3184 0.1193 0.071 Uiso 1 1 calc R U
H11B H 0.9947 0.2468 0.1236 0.071 Uiso 1 1 calc R U
C111 C 1.1305(15) 0.2303(8) 0.0719(6) 0.063(3) Uani 1 1 d . .
H11C H 1.1911 0.2603 0.0548 0.076 Uiso 1 1 calc R U
H11D H 1.0785 0.1868 0.0367 0.076 Uiso 1 1 calc R U
C112 C 1.2203(15) 0.2099(6) 0.1252(6) 0.060(3) Uani 1 1 d . .
H11E H 1.1602 0.1766 0.1397 0.072 Uiso 1 1 calc R U
H11F H 1.2655 0.2530 0.1620 0.072 Uiso 1 1 calc R U
C113 C 1.333(2) 0.1748(10) 0.1041(8) 0.093(6) Uani 1 1 d . .
H11G H 1.2884 0.1303 0.0698 0.140 Uiso 1 1 calc R U
H11H H 1.3906 0.1649 0.1406 0.140 Uiso 1 1 calc R U
H11I H 1.3910 0.2070 0.0886 0.140 Uiso 1 1 calc R U
C114 C 0.8191(15) 0.1970(7) 0.0064(5) 0.058(3) Uani 1 1 d . .
H11J H 0.8752 0.1693 -0.0161 0.069 Uiso 1 1 calc R U
H11K H 0.7400 0.2005 -0.0267 0.069 Uiso 1 1 calc R U
C115 C 0.7603(18) 0.1549(8) 0.0484(6) 0.070(4) Uani 1 1 d . .
H11L H 0.8377 0.1432 0.0763 0.084 Uiso 1 1 calc R U
H11M H 0.7168 0.1852 0.0763 0.084 Uiso 1 1 calc R U
C116 C 0.6557(18) 0.0882(8) 0.0088(7) 0.073(4) Uani 1 1 d . .
H11N H 0.6186 0.0647 0.0376 0.087 Uiso 1 1 calc R U
H11O H 0.5773 0.1006 -0.0178 0.087 Uiso 1 1 calc R U
C117 C 0.7093(19) 0.0371(8) -0.0335(7) 0.076(4) Uani 1 1 d . .
H11P H 0.7284 0.0558 -0.0679 0.115 Uiso 1 1 calc R U
H11Q H 0.6398 -0.0083 -0.0520 0.115 Uiso 1 1 calc R U
H11R H 0.7952 0.0297 -0.0087 0.115 Uiso 1 1 calc R U
C118 C 0.9602(13) 0.2999(6) -0.0080(5) 0.051(3) Uani 1 1 d . .
H11S H 1.0158 0.2683 -0.0263 0.061 Uiso 1 1 calc R U
H11T H 0.8783 0.2968 -0.0431 0.061 Uiso 1 1 calc R U
C119 C 1.0464(16) 0.3749(7) 0.0161(6) 0.064(3) Uani 1 1 d . .
H11U H 1.1264 0.3795 0.0526 0.076 Uiso 1 1 calc R U
H11V H 0.9897 0.4077 0.0313 0.076 Uiso 1 1 calc R U
C120 C 1.0995(16) 0.3952(9) -0.0378(7) 0.073(4) Uani 1 1 d . .
H12A H 1.1563 0.3621 -0.0522 0.087 Uiso 1 1 calc R U
H12B H 1.0183 0.3882 -0.0745 0.087 Uiso 1 1 calc R U
C121 C 1.1819(18) 0.4676(10) -0.0208(10) 0.092(5) Uani 1 1 d . .
H12C H 1.1208 0.5007 -0.0182 0.138 Uiso 1 1 calc R U
H12D H 1.2299 0.4721 -0.0535 0.138 Uiso 1 1 calc R U
H12E H 1.2506 0.4789 0.0207 0.138 Uiso 1 1 calc R U

loop_
_atom_site_aniso_label
_atom_site_aniso_U_11
_atom_site_aniso_U_22
_atom_site_aniso_U_33
_atom_site_aniso_U_23
_atom_site_aniso_U_13
_atom_site_aniso_U_12
Ir1 0.0327(2) 0.02650(17) 0.02981(17) 0.01050(12) 0.00523(13) 0.00376(13)
Sn1 0.0265(3) 0.0208(2) 0.0296(3) 0.00775(18) 0.0068(2) 0.0044(2)
I1 0.0540(4) 0.0364(3) 0.0461(3) 0.0114(2) 0.0163(3) 0.0090(3)
I2 0.0450(4) 0.0640(5) 0.0500(4) 0.0227(3) 0.0047(3) 0.0064(3)
N1 0.033(4) 0.024(3) 0.035(3) 0.010(3) 0.011(3) 0.007(3)
N2 0.029(3) 0.025(3) 0.036(3) 0.009(3) 0.008(3) 0.008(3)
N3 0.037(4) 0.032(3) 0.035(4) 0.010(3) 0.010(3) 0.013(3)
N4 0.032(4) 0.023(3) 0.034(3) 0.005(3) 0.014(3) 0.007(3)
N5 0.041(4) 0.028(3) 0.031(3) 0.006(3) 0.012(3) 0.003(3)
N6 0.027(3) 0.026(3) 0.032(3) 0.006(3) 0.005(3) 0.001(3)
N7 0.032(4) 0.032(3) 0.035(3) 0.013(3) 0.007(3) 0.005(3)
N8 0.028(3) 0.025(3) 0.033(3) 0.009(3) 0.006(3) 0.006(3)
N9 0.063(6) 0.058(6) 0.041(5) 0.015(4) 0.014(4) 0.016(5)
C1 0.16(2) 0.026(5) 0.081(10) 0.006(6) 0.035(12) 0.029(8)
C2 0.17(2) 0.041(7) 0.062(9) -0.014(6) 0.038(11) 0.030(10)
C3 0.16(2) 0.068(10) 0.100(13) 0.010(9) 0.087(14) 0.050(13)
C4 0.125(17) 0.060(9) 0.149(18) 0.046(11) 0.073(15) 0.064(11)
C5 0.129(15) 0.034(6) 0.116(14) 0.039(8) 0.043(12) 0.039(8)
C6 0.091(11) 0.066(8) 0.089(10) 0.054(8) 0.020(9) 0.026(8)
C7 0.117(14) 0.071(9) 0.078(10) 0.059(8) 0.018(10) 0.006(9)
C8 0.136(16) 0.036(6) 0.114(13) 0.045(8) 0.060(12) 0.018(8)
C9 0.129(16) 0.024(5) 0.104(13) 0.018(6) 0.038(12) -0.004(7)
C10 0.131(17) 0.047(7) 0.082(11) 0.001(7) 0.031(11) -0.036(9)
C11 0.21(3) 0.085(15) 0.105(17) -0.044(14) 0.03(2) -0.074(18)
C12 0.15(2) 0.085(12) 0.045(8) -0.022(8) 0.024(10) 0.005(12)
C13 0.17(2) 0.137(18) 0.030(6) 0.012(8) 0.030(10) 0.072(19)
C14 0.15(2) 0.138(19) 0.045(8) 0.029(10) 0.056(11) 0.040(17)
C15 0.16(2) 0.105(15) 0.086(12) 0.033(11) 0.089(14) 0.055(15)
C16 0.116(15) 0.119(16) 0.115(15) 0.065(13) 0.088(14) 0.058(14)
C17 0.097(13) 0.085(12) 0.154(18) 0.045(12) 0.070(13) 0.030(10)
C18 0.084(12) 0.096(14) 0.17(2) 0.077(15) 0.045(14) 0.043(12)
C19 0.088(12) 0.095(13) 0.112(15) 0.066(12) 0.012(11) 0.019(10)
C20 0.081(10) 0.105(13) 0.091(11) 0.066(10) 0.011(9) 0.039(10)
C21 0.153(19) 0.092(12) 0.043(7) 0.035(8) -0.007(9) 0.019(13)
C22 0.162(18) 0.119(14) 0.086(11) 0.077(11) 0.061(12) 0.062(14)
C23 0.21(3) 0.16(2) 0.065(11) 0.066(13) 0.085(16) 0.08(2)
C24 0.15(2) 0.141(19) 0.100(15) 0.080(15) 0.085(15) 0.032(16)
C25 0.127(15) 0.055(8) 0.099(12) 0.044(8) 0.053(11) 0.002(9)
C26 0.079(10) 0.049(7) 0.115(14) 0.025(8) 0.027(9) -0.013(7)
C27 0.065(9) 0.079(10) 0.123(14) 0.045(10) 0.035(9) 0.014(9)
C28 0.077(11) 0.111(15) 0.089(12) 0.040(11) -0.013(10) 0.014(11)
C29 0.088(12) 0.112(15) 0.057(9) 0.017(9) -0.006(8) 0.002(11)
C30 0.119(17) 0.19(3) 0.034(7) 0.026(11) -0.007(9) 0.014(18)
C31 0.132(18) 0.121(16) 0.057(9) 0.061(10) 0.001(10) -0.003(14)
C32 0.141(17) 0.143(16) 0.108(13) 0.105(13) 0.058(12) 0.064(14)
C33 0.21(3) 0.18(3) 0.099(16) 0.105(18) 0.10(2) 0.08(3)
C34 0.117(17) 0.16(2) 0.114(17) 0.083(17) 0.075(15) 0.017(17)
C35 0.100(14) 0.098(14) 0.16(2) 0.093(15) 0.056(14) 0.006(12)
C36 0.092(13) 0.044(8) 0.18(2) 0.042(11) 0.035(14) -0.017(8)
C37 0.056(9) 0.084(12) 0.158(19) 0.054(13) 0.027(10) 0.015(9)
C38 0.063(10) 0.096(13) 0.105(14) 0.037(11) -0.018(9) -0.001(9)
C39 0.114(16) 0.088(13) 0.066(10) -0.008(9) -0.026(10) 0.014(12)
C40 0.138(19) 0.119(17) 0.041(7) 0.016(9) -0.008(9) 0.013(16)
C41 0.17(2) 0.096(14) 0.040(7) -0.014(8) 0.013(10) 0.026(16)
C42 0.19(3) 0.102(15) 0.048(8) 0.017(9) 0.059(12) 0.055(17)
C43 0.23(3) 0.099(15) 0.097(14) 0.023(12) 0.114(19) 0.077(18)
C44 0.107(14) 0.085(11) 0.094(12) 0.023(10) 0.066(11) 0.035(11)
C45 0.121(17) 0.090(13) 0.14(2) 0.053(13) 0.082(16) 0.051(13)
C46 0.088(13) 0.085(12) 0.16(2) 0.075(14) 0.052(14) 0.041(11)
C47 0.098(13) 0.088(12) 0.107(14) 0.058(11) 0.002(11) 0.026(11)
C48 0.079(11) 0.125(16) 0.098(13) 0.081(13) 0.016(10) 0.036(12)
C49 0.114(15) 0.084(11) 0.121(15) 0.079(11) 0.045(12) 0.058(11)
C50 0.098(12) 0.074(10) 0.124(14) 0.084(11) 0.047(11) 0.025(9)
C51 0.106(15) 0.069(10) 0.16(2) 0.085(13) 0.054(15) 0.021(11)
C52 0.113(16) 0.035(7) 0.136(18) 0.038(9) 0.016(14) -0.004(9)
C53 0.16(2) 0.031(7) 0.15(2) 0.006(10) 0.017(19) -0.044(11)
C54 0.20(3) 0.054(10) 0.095(15) -0.023(10) 0.005(18) -0.028(14)
C55 0.21(3) 0.063(10) 0.048(9) -0.020(8) 0.023(13) 0.011(14)
C56 0.17(2) 0.048(8) 0.091(12) 0.003(8) 0.044(13) 0.036(11)
C57 0.18(2) 0.113(16) 0.083(12) 0.015(11) 0.074(15) 0.093(18)
C58 0.127(16) 0.077(11) 0.155(17) 0.056(11) 0.072(13) 0.065(12)
C59 0.15(2) 0.055(9) 0.17(2) 0.064(13) 0.063(19) 0.049(12)
C60 0.19(3) 0.028(6) 0.138(19) 0.013(9) 0.048(19) 0.049(11)
C61 0.031(4) 0.025(4) 0.043(4) 0.012(3) 0.012(3) 0.004(3)
C62 0.046(5) 0.025(4) 0.041(5) 0.010(3) 0.010(4) 0.007(4)
C63 0.055(6) 0.040(5) 0.035(5) 0.010(4) 0.007(4) -0.009(5)
C64 0.056(6) 0.033(4) 0.039(5) 0.013(4) 0.002(4) 0.007(5)
C65 0.042(5) 0.044(5) 0.041(5) 0.019(4) 0.004(4) 0.003(4)
C66 0.046(5) 0.032(4) 0.032(4) 0.008(3) 0.009(4) 0.003(4)
C67 0.050(6) 0.030(4) 0.056(6) 0.006(4) 0.021(5) 0.009(4)
C68 0.075(8) 0.055(6) 0.036(5) 0.012(4) 0.026(5) 0.002(6)
C69 0.068(8) 0.056(7) 0.074(8) 0.043(6) -0.009(6) 0.005(6)
C70 0.044(6) 0.042(5) 0.071(7) 0.019(5) 0.011(5) 0.016(5)
C71 0.033(4) 0.024(3) 0.033(4) 0.010(3) 0.007(3) 0.004(3)
C72 0.027(4) 0.030(4) 0.035(4) 0.010(3) 0.009(3) 0.006(3)
C73 0.038(5) 0.023(3) 0.038(4) 0.009(3) 0.013(3) 0.009(4)
C74 0.032(4) 0.029(4) 0.040(4) 0.009(3) 0.009(3) 0.005(4)
C75 0.027(4) 0.038(4) 0.039(4) 0.012(4) 0.009(3) 0.002(4)
C76 0.028(4) 0.032(4) 0.043(4) 0.016(3) 0.014(3) 0.009(4)
C77 0.035(4) 0.022(3) 0.037(4) 0.010(3) 0.012(3) 0.010(3)
C78 0.032(4) 0.026(4) 0.037(4) 0.010(3) 0.006(3) 0.005(4)
C79 0.039(5) 0.030(4) 0.036(4) 0.011(3) 0.016(4) 0.015(4)
C80 0.037(5) 0.031(4) 0.035(4) 0.009(3) 0.013(3) 0.011(4)
C81 0.046(5) 0.036(4) 0.039(5) 0.011(4) 0.016(4) 0.015(4)
C82 0.056(6) 0.036(4) 0.038(4) 0.011(4) 0.021(4) 0.025(5)
C83 0.064(7) 0.034(4) 0.034(4) 0.009(3) 0.020(4) 0.023(5)
C84 0.048(5) 0.029(4) 0.031(4) 0.005(3) 0.012(4) 0.008(4)
C85 0.045(5) 0.029(4) 0.037(4) 0.013(3) 0.020(4) 0.010(4)
C86 0.045(5) 0.025(4) 0.034(4) 0.008(3) 0.019(4) 0.006(4)
C87 0.044(5) 0.025(4) 0.029(4) 0.007(3) 0.011(3) -0.002(4)
C88 0.037(5) 0.037(4) 0.026(4) 0.012(3) 0.004(3) -0.004(4)
C89 0.050(6) 0.035(4) 0.033(4) 0.008(3) 0.010(4) -0.002(4)
C90 0.047(6) 0.043(5) 0.036(5) 0.016(4) 0.003(4) -0.012(5)
C91 0.037(5) 0.049(5) 0.039(5) 0.020(4) 0.001(4) -0.002(4)
C92 0.039(5) 0.042(5) 0.038(5) 0.017(4) 0.002(4) 0.000(4)
C93 0.041(5) 0.033(4) 0.030(4) 0.013(3) 0.007(3) 0.000(4)
C94 0.031(4) 0.035(4) 0.030(4) 0.015(3) 0.004(3) -0.001(4)
C95 0.028(4) 0.035(4) 0.032(4) 0.014(3) 0.011(3) 0.008(4)
C96 0.029(4) 0.032(4) 0.033(4) 0.009(3) 0.009(3) 0.006(4)
C97 0.038(5) 0.049(5) 0.039(5) 0.019(4) 0.011(4) 0.018(4)
C98 0.047(6) 0.045(5) 0.047(5) 0.019(4) 0.017(4) 0.027(5)
C99 0.050(6) 0.033(4) 0.054(6) 0.019(4) 0.017(5) 0.014(4)
C100 0.044(5) 0.027(4) 0.042(5) 0.009(3) 0.014(4) 0.010(4)
C101 0.029(4) 0.029(4) 0.035(4) 0.013(3) 0.012(3) 0.005(3)
C102 0.035(4) 0.021(3) 0.033(4) 0.011(3) 0.010(3) 0.005(3)
C103 0.054(7) 0.045(5) 0.052(6) 0.014(5) 0.016(5) 0.001(5)
C104 0.065(8) 0.042(6) 0.077(8) 0.021(5) 0.026(6) 0.012(6)
C105 0.086(10) 0.043(6) 0.081(9) 0.017(6) 0.035(8) 0.004(7)
C106 0.065(7) 0.056(6) 0.041(5) 0.016(5) 0.017(5) 0.015(6)
C107 0.083(10) 0.086(10) 0.049(7) 0.021(6) 0.016(6) 0.027(9)
C108 0.080(9) 0.068(8) 0.058(7) 0.027(6) 0.023(7) 0.020(7)
C109 0.121(15) 0.109(14) 0.051(8) 0.017(8) 0.019(9) 0.039(12)
C110 0.066(8) 0.076(8) 0.042(6) 0.026(5) 0.013(5) 0.022(7)
C111 0.070(8) 0.071(8) 0.052(6) 0.020(6) 0.010(6) 0.031(7)
C112 0.077(9) 0.046(6) 0.050(6) 0.011(5) 0.008(6) 0.016(6)
C113 0.098(13) 0.094(12) 0.065(9) 0.002(8) -0.011(8) 0.039(11)
C114 0.072(8) 0.060(7) 0.039(5) 0.015(5) 0.013(5) 0.015(6)
C115 0.096(11) 0.068(8) 0.046(6) 0.023(6) 0.018(6) 0.013(8)
C116 0.094(11) 0.066(8) 0.056(7) 0.029(6) 0.017(7) 0.003(8)
C117 0.097(12) 0.065(8) 0.068(8) 0.030(7) 0.020(8) 0.009(8)
C118 0.063(7) 0.052(6) 0.043(5) 0.020(5) 0.015(5) 0.016(6)
C119 0.081(9) 0.060(7) 0.053(7) 0.024(6) 0.018(6) 0.015(7)
C120 0.069(9) 0.079(9) 0.062(8) 0.022(7) 0.012(7) 0.003(8)
C121 0.073(10) 0.096(12) 0.127(15) 0.067(12) 0.033(10) 0.020(10)

loop_
_atom_type_symbol
_atom_type_description
_atom_type_scat_dispersion_real
_atom_type_scat_dispersion_imag
_atom_type_scat_source
C C 0.0033 0.0016 'International Tables Vol C Tables 4.2.6.8 and 6.1.1.4'
H H 0.0000 0.0000 'International Tables Vol C Tables 4.2.6.8 and 6.1.1.4'
N N 0.0061 0.0033 'International Tables Vol C Tables 4.2.6.8 and 6.1.1.4'
I I -0.4900 2.4570 'International Tables Vol C Tables 4.2.6.8 and 6.1.1.4'
Sn Sn -0.6000 1.9330 'International Tables Vol C Tables 4.2.6.8 and 6.1.1.4'
Ir Ir -4.1410 10.5110 'International Tables Vol C Tables 4.2.6.8 and 6.1.1.4'

loop_
_geom_angle_atom_site_label_1
_geom_angle_atom_site_label_2
_geom_angle_atom_site_label_3
_geom_angle
_geom_angle_site_symmetry_3
C62 Ir1 C65 65.0(4) .
C62 Ir1 C61 38.9(3) .
C65 Ir1 C61 38.6(4) .
C62 Ir1 C64 63.3(4) .
C65 Ir1 C64 38.1(4) .
C61 Ir1 C64 63.2(3) .
C62 Ir1 C63 37.8(4) .
C65 Ir1 C63 63.4(4) .
C61 Ir1 C63 63.2(3) .
C64 Ir1 C63 36.9(5) .
C62 Ir1 Sn1 118.2(2) .
C65 Ir1 Sn1 111.7(3) .
C61 Ir1 Sn1 97.8(2) .
C64 Ir1 Sn1 148.8(3) .
C63 Ir1 Sn1 156.0(3) .
C62 Ir1 I1 96.8(3) .
C65 Ir1 I1 158.0(3) .
C61 Ir1 I1 131.3(2) .
C64 Ir1 I1 123.8(3) .
C63 Ir1 I1 94.7(3) .
Sn1 Ir1 I1 87.37(2) .
C62 Ir1 I2 152.2(2) .
C65 Ir1 I2 100.5(3) .
C61 Ir1 I2 137.8(2) .
C64 Ir1 I2 90.4(3) .
C63 Ir1 I2 115.0(3) .
Sn1 Ir1 I2 88.90(2) .
I1 Ir1 I2 90.42(3) .
N2 Sn1 N8 79.5(3) .
N2 Sn1 N4 79.0(3) .
N8 Sn1 N4 127.2(3) .
N2 Sn1 N6 127.5(3) .
N8 Sn1 N6 77.9(3) .
N4 Sn1 N6 78.3(3) .
N2 Sn1 Ir1 113.01(18) .
N8 Sn1 Ir1 118.65(19) .
N4 Sn1 Ir1 114.07(18) .
N6 Sn1 Ir1 119.45(18) .
C102 N1 C71 122.5(7) .
C78 N2 C71 107.5(7) .
C78 N2 Sn1 125.4(5) .
C71 N2 Sn1 124.2(6) .
C79 N3 C78 123.3(8) .
C79 N4 C86 108.3(7) .
C79 N4 Sn1 123.9(5) .
C86 N4 Sn1 123.0(6) .
C86 N5 C87 122.7(8) .
C94 N6 C87 108.7(7) .
C94 N6 Sn1 124.2(6) .
C87 N6 Sn1 123.1(6) .
C94 N7 C95 122.4(8) .
C95 N8 C102 108.7(7) .
C95 N8 Sn1 125.1(5) .
C102 N8 Sn1 123.4(5) .
C106 N9 C110 107.6(9) .
C106 N9 C118 111.8(9) .
C110 N9 C118 110.7(10) .
C106 N9 C114 111.9(10) .
C110 N9 C114 109.7(10) .
C118 N9 C114 105.1(8) .
C9 C1 C2 120(2) .
C9 C1 C5 118.5(17) .
C2 C1 C5 111(2) .
C12 C2 C1 122(2) .
C12 C2 C3 118(2) .
C1 C2 C3 109(2) .
C15 C3 C2 121(2) .
C15 C3 C4 121(2) .
C2 C3 C4 106.5(17) .
C18 C4 C5 118(2) .
C18 C4 C3 121.7(17) .
C5 C4 C3 106(2) .
C6 C5 C1 119.3(19) .
C6 C5 C4 121.2(18) .
C1 C5 C4 107.5(18) .
C5 C6 C7 120.8(17) .
C5 C6 C20 118.8(16) .
C7 C6 C20 108.7(16) .
C8 C7 C6 119.7(17) .
C8 C7 C22 119(2) .
C6 C7 C22 109.6(18) .
C9 C8 C7 118(2) .
C9 C8 C25 111.1(19) .
C7 C8 C25 119.4(17) .
C1 C9 C8 124(2) .
C1 C9 C10 120.1(17) .
C8 C9 C10 105.0(19) .
C11 C10 C26 125(3) .
C11 C10 C9 113(3) .
C26 C10 C9 110.0(17) .
C10 C11 C12 132(4) .
C10 C11 C29 117(3) .
C12 C11 C29 103(2) .
C2 C12 C11 114(2) .
C2 C12 C13 122(2) .
C11 C12 C13 111(3) .
C30 C13 C14 123(3) .
C30 C13 C12 108(3) .
C14 C13 C12 117(2) .
C15 C14 C33 116(3) .
C15 C14 C13 118(2) .
C33 C14 C13 114(3) .
C3 C15 C14 125(3) .
C3 C15 C16 119(2) .
C14 C15 C16 106(2) .
C17 C16 C34 120(2) .
C17 C16 C15 120.3(19) .
C34 C16 C15 106(2) .
C16 C17 C37 122(2) .
C16 C17 C18 122(2) .
C37 C17 C18 104(2) .
C4 C18 C19 124(2) .
C4 C18 C17 116(2) .
C19 C18 C17 108.8(19) .
C20 C19 C38 120(2) .
C20 C19 C18 120(2) .
C38 C19 C18 108.7(17) .
C19 C20 C21 121.5(19) .
C19 C20 C6 118.7(19) .
C21 C20 C6 106.4(16) .
C40 C21 C20 117(2) .
C40 C21 C22 127(2) .
C20 C21 C22 105.2(17) .
C23 C22 C7 124(2) .
C23 C22 C21 113(2) .
C7 C22 C21 110(2) .
C22 C23 C42 122(3) .
C22 C23 C24 115(2) .
C42 C23 C24 110(2) .
C25 C24 C23 125(2) .
C25 C24 C44 116(2) .
C23 C24 C44 108(2) .
C24 C25 C26 120.2(18) .
C24 C25 C8 117(2) .
C26 C25 C8 109.5(17) .
C27 C26 C25 122.4(17) .
C27 C26 C10 121.1(18) .
C25 C26 C10 104.3(17) .
C26 C27 C45 118.3(19) .
C26 C27 C28 119.5(19) .
C45 C27 C28 107.7(16) .
C29 C28 C47 121(2) .
C29 C28 C27 119.0(18) .
C47 C28 C27 109(2) .
C28 C29 C30 122(2) .
C28 C29 C11 118.5(19) .
C30 C29 C11 105(2) .
C13 C30 C29 113(3) .
C13 C30 C31 118(2) .
C29 C30 C31 117(3) .
C32 C31 C48 107(2) .
C32 C31 C30 121(3) .
C48 C31 C30 119(2) .
C33 C32 C31 118(3) .
C33 C32 C50 120(3) .
C31 C32 C50 111(2) .
C32 C33 C14 126(3) .
C32 C33 C34 118(3) .
C14 C33 C34 103(3) .
C35 C34 C33 123(3) .
C35 C34 C16 118(2) .
C33 C34 C16 108(3) .
C34 C35 C36 119(2) .
C34 C35 C51 119(2) .
C36 C35 C51 108(2) .
C37 C36 C35 121(2) .
C37 C36 C53 124(2) .
C35 C36 C53 103(2) .
C36 C37 C17 119(2) .
C36 C37 C38 118(2) .
C17 C37 C38 109.4(17) .
C19 C38 C39 120(2) .
C19 C38 C37 109(2) .
C39 C38 C37 117.1(19) .
C38 C39 C40 118(2) .
C38 C39 C54 121(2) .
C40 C39 C54 108(2) .
C21 C40 C39 123(2) .
C21 C40 C41 117(2) .
C39 C40 C41 108(2) .
C55 C41 C42 120(3) .
C55 C41 C40 113(3) .
C42 C41 C40 117(2) .
C41 C42 C23 123(3) .
C41 C42 C43 116(2) .
C23 C42 C43 109(3) .
C57 C43 C44 120(2) .
C57 C43 C42 119(3) .
C44 C43 C42 108(2) .
C45 C44 C43 121(2) .
C45 C44 C24 120.0(18) .
C43 C44 C24 105(2) .
C44 C45 C27 122.8(19) .
C44 C45 C46 122(2) .
C27 C45 C46 106(2) .
C58 C46 C47 123(2) .
C58 C46 C45 116(2) .
C47 C46 C45 109.1(19) .
C48 C47 C28 118(2) .
C48 C47 C46 121(2) .
C28 C47 C46 107.5(17) .
C47 C48 C31 122(2) .
C47 C48 C49 117(2) .
C31 C48 C49 110.2(18) .
C59 C49 C48 123.9(19) .
C59 C49 C50 115(2) .
C48 C49 C50 107.3(19) .
C51 C50 C49 118(2) .
C51 C50 C32 124.4(19) .
C49 C50 C32 104.7(18) .
C52 C51 C50 125(2) .
C52 C51 C35 109(2) .
C50 C51 C35 115(2) .
C51 C52 C53 113(3) .
C51 C52 C60 120(2) .
C53 C52 C60 116(3) .
C54 C53 C52 124(3) .
C54 C53 C36 118(3) .
C52 C53 C36 107(3) .
C53 C54 C39 121(3) .
C53 C54 C55 121(3) .
C39 C54 C55 106(2) .
C56 C55 C41 127(3) .
C56 C55 C54 116(2) .
C41 C55 C54 106(3) .
C55 C56 C60 123(3) .
C55 C56 C57 116(2) .
C60 C56 C57 108(2) .
C43 C57 C56 122(3) .
C43 C57 C58 115(3) .
C56 C57 C58 112(2) .
C46 C58 C57 125(2) .
C46 C58 C59 117(2) .
C57 C58 C59 100(2) .
C49 C59 C60 127(3) .
C49 C59 C58 117(2) .
C60 C59 C58 107(2) .
C56 C60 C52 121(3) .
C56 C60 C59 113(3) .
C52 C60 C59 114(2) .
C65 C61 C62 108.0(8) .
C65 C61 C66 125.7(9) .
C62 C61 C66 125.8(8) .
C65 C61 Ir1 70.5(5) .
C62 C61 Ir1 70.0(5) .
C66 C61 Ir1 131.2(6) .
C63 C62 C61 107.4(9) .
C63 C62 C67 125.9(10) .
C61 C62 C67 126.0(8) .
C63 C62 Ir1 74.0(6) .
C61 C62 Ir1 71.1(5) .
C67 C62 Ir1 127.7(6) .
C64 C63 C62 108.5(9) .
C64 C63 C68 126.6(10) .
C62 C63 C68 124.9(12) .
C64 C63 Ir1 71.3(6) .
C62 C63 Ir1 68.2(5) .
C68 C63 Ir1 127.7(7) .
C63 C64 C65 108.8(9) .
C63 C64 C69 126.3(11) .
C65 C64 C69 124.8(12) .
C63 C64 Ir1 71.9(5) .
C65 C64 Ir1 68.7(5) .
C69 C64 Ir1 127.9(8) .
C61 C65 C64 107.1(10) .
C61 C65 C70 126.6(9) .
C64 C65 C70 126.1(10) .
C61 C65 Ir1 71.0(5) .
C64 C65 Ir1 73.2(6) .
C70 C65 Ir1 125.8(7) .
N1 C71 N2 127.4(8) .
N1 C71 C72 122.3(8) .
N2 C71 C72 110.1(8) .
C73 C72 C77 121.5(8) .
C73 C72 C71 133.1(9) .
C77 C72 C71 105.3(7) .
C74 C73 C72 117.8(8) .
C73 C74 C75 122.3(8) .
C74 C75 C76 121.2(8) .
C75 C76 C77 117.0(8) .
C76 C77 C72 120.1(8) .
C76 C77 C78 132.2(8) .
C72 C77 C78 107.6(8) .
N3 C78 N2 126.5(8) .
N3 C78 C77 124.0(8) .
N2 C78 C77 109.4(7) .
N3 C79 N4 128.0(8) .
N3 C79 C80 123.7(8) .
N4 C79 C80 108.3(7) .
C85 C80 C81 121.5(9) .
C85 C80 C79 107.1(8) .
C81 C80 C79 131.4(9) .
C82 C81 C80 116.3(10) .
C83 C82 C81 121.6(10) .
C84 C83 C82 122.3(9) .
C83 C84 C85 117.5(9) .
C80 C85 C84 120.8(9) .
C80 C85 C86 107.7(8) .
C84 C85 C86 131.4(9) .
N5 C86 N4 128.2(9) .
N5 C86 C85 123.4(8) .
N4 C86 C85 108.4(8) .
N5 C87 N6 128.3(8) .
N5 C87 C88 123.8(8) .
N6 C87 C88 107.8(8) .
C93 C88 C89 121.0(9) .
C93 C88 C87 107.6(8) .
C89 C88 C87 131.3(10) .
C90 C89 C88 117.2(10) .
C89 C90 C91 121.5(9) .
C90 C91 C92 122.2(10) .
C91 C92 C93 115.8(10) .
C88 C93 C92 122.2(9) .
C88 C93 C94 106.8(8) .
C92 C93 C94 131.0(9) .
N7 C94 N6 128.3(8) .
N7 C94 C93 122.6(8) .
N6 C94 C93 109.0(8) .
N7 C95 N8 128.4(8) .
N7 C95 C96 122.9(8) .
N8 C95 C96 108.6(7) .
C97 C96 C101 121.4(9) .
C97 C96 C95 131.1(8) .
C101 C96 C95 107.4(8) .
C96 C97 C98 117.7(9) .
C99 C98 C97 119.2(10) .
C100 C99 C98 123.2(9) .
C99 C100 C101 117.1(9) .
C100 C101 C96 121.3(9) .
C100 C101 C102 132.2(8) .
C96 C101 C102 106.3(7) .
N1 C102 N8 128.8(8) .
N1 C102 C101 122.3(7) .
N8 C102 C101 108.8(7) .
C104 C103 C103 115.6(12) 2_656
C103 C104 C105 112.6(11) .
N9 C106 C107 115.5(10) .
C108 C107 C106 111.6(11) .
C109 C108 C107 113.9(12) .
C111 C110 N9 116.1(10) .
C110 C111 C112 111.9(11) .
C111 C112 C113 112.5(12) .
N9 C114 C115 115.6(9) .
C116 C115 C114 111.8(10) .
C117 C116 C115 114.6(14) .
C119 C118 N9 114.5(9) .
C118 C119 C120 110.0(11) .
C121 C120 C119 115.4(14) .

loop_
_geom_bond_atom_site_label_1
_geom_bond_atom_site_label_2
_geom_bond_distance
_geom_bond_site_symmetry_2
Ir1 C62 2.158(10) .
Ir1 C65 2.166(10) .
Ir1 C61 2.172(8) .
Ir1 C64 2.226(9) .
Ir1 C63 2.233(10) .
Ir1 Sn1 2.5829(6) .
Ir1 I1 2.6783(8) .
Ir1 I2 2.7025(9) .
Sn1 N2 2.171(7) .
Sn1 N8 2.176(7) .
Sn1 N4 2.183(7) .
Sn1 N6 2.219(7) .
N1 C102 1.306(11) .
N1 C71 1.339(12) .
N2 C78 1.383(12) .
N2 C71 1.383(10) .
N3 C79 1.317(12) .
N3 C78 1.341(12) .
N4 C79 1.376(12) .
N4 C86 1.401(11) .
N5 C86 1.315(13) .
N5 C87 1.317(13) .
N6 C94 1.358(12) .
N6 C87 1.386(11) .
N7 C94 1.311(12) .
N7 C95 1.318(11) .
N8 C95 1.380(11) .
N8 C102 1.390(10) .
N9 C106 1.522(16) .
N9 C110 1.524(15) .
N9 C118 1.525(14) .
N9 C114 1.541(16) .
C1 C9 1.36(3) .
C1 C2 1.42(3) .
C1 C5 1.43(3) .
C2 C12 1.35(3) .
C2 C3 1.45(3) .
C3 C15 1.33(3) .
C3 C4 1.52(3) .
C4 C18 1.33(3) .
C4 C5 1.48(3) .
C5 C6 1.36(2) .
C6 C7 1.41(3) .
C6 C20 1.54(3) .
C7 C8 1.40(3) .
C7 C22 1.44(3) .
C8 C9 1.36(2) .
C8 C25 1.47(3) .
C9 C10 1.51(3) .
C10 C11 1.23(3) .
C10 C26 1.46(3) .
C11 C12 1.43(4) .
C11 C29 1.61(4) .
C12 C13 1.48(3) .
C13 C30 1.36(3) .
C13 C14 1.44(3) .
C14 C15 1.37(3) .
C14 C33 1.44(4) .
C15 C16 1.49(3) .
C16 C17 1.33(3) .
C16 C34 1.49(3) .
C17 C37 1.45(3) .
C17 C18 1.56(3) .
C18 C19 1.45(3) .
C19 C20 1.34(3) .
C19 C38 1.40(3) .
C20 C21 1.49(3) .
C21 C40 1.34(3) .
C21 C22 1.51(3) .
C22 C23 1.37(3) .
C23 C42 1.41(3) .
C23 C24 1.43(4) .
C24 C25 1.38(3) .
C24 C44 1.54(3) .
C25 C26 1.43(3) .
C26 C27 1.35(2) .
C27 C45 1.44(3) .
C27 C28 1.48(3) .
C28 C29 1.38(3) .
C28 C47 1.42(3) .
C29 C30 1.42(3) .
C30 C31 1.46(3) .
C31 C32 1.38(3) .
C31 C48 1.43(3) .
C32 C33 1.32(3) .
C32 C50 1.49(3) .
C33 C34 1.48(4) .
C34 C35 1.41(3) .
C35 C36 1.45(3) .
C35 C51 1.50(3) .
C36 C37 1.35(3) .
C36 C53 1.53(4) .
C37 C38 1.51(3) .
C38 C39 1.42(3) .
C39 C40 1.43(3) .
C39 C54 1.52(3) .
C40 C41 1.47(3) .
C41 C55 1.38(3) .
C41 C42 1.41(3) .
C42 C43 1.49(4) .
C43 C57 1.40(3) .
C43 C44 1.47(3) .
C44 C45 1.29(3) .
C45 C46 1.50(3) .
C46 C58 1.30(3) .
C46 C47 1.43(3) .
C47 C48 1.40(3) .
C48 C49 1.44(3) .
C49 C59 1.34(3) .
C49 C50 1.45(3) .
C50 C51 1.39(3) .
C51 C52 1.29(3) .
C52 C53 1.41(3) .
C52 C60 1.43(3) .
C53 C54 1.29(3) .
C54 C55 1.54(4) .
C55 C56 1.33(3) .
C56 C60 1.39(3) .
C56 C57 1.42(4) .
C57 C58 1.52(3) .
C58 C59 1.59(3) .
C59 C60 1.43(3) .
C61 C65 1.433(14) .
C61 C62 1.441(13) .
C61 C66 1.495(12) .
C62 C63 1.426(14) .
C62 C67 1.516(15) .
C63 C64 1.410(17) .
C63 C68 1.515(14) .
C64 C65 1.434(14) .
C64 C69 1.500(15) .
C65 C70 1.506(17) .
C71 C72 1.442(12) .
C72 C73 1.392(11) .
C72 C77 1.416(12) .
C73 C74 1.367(13) .
C74 C75 1.393(14) .
C75 C76 1.405(12) .
C76 C77 1.412(12) .
C77 C78 1.427(11) .
C79 C80 1.469(12) .
C80 C85 1.379(13) .
C80 C81 1.402(15) .
C81 C82 1.400(13) .
C82 C83 1.377(16) .
C83 C84 1.356(15) .
C84 C85 1.413(12) .
C85 C86 1.443(14) .
C87 C88 1.463(13) .
C88 C93 1.365(14) .
C88 C89 1.416(12) .
C89 C90 1.371(15) .
C90 C91 1.383(17) .
C91 C92 1.398(14) .
C92 C93 1.403(14) .
C93 C94 1.465(12) .
C95 C96 1.467(12) .
C96 C97 1.381(13) .
C96 C101 1.399(12) .
C97 C98 1.412(15) .
C98 C99 1.396(15) .
C99 C100 1.372(15) .
C100 C101 1.384(12) .
C101 C102 1.470(12) .
C103 C104 1.500(15) .
C103 C103 1.51(2) 2_656
C104 C105 1.510(19) .
C106 C107 1.533(19) .
C107 C108 1.49(2) .
C108 C109 1.48(2) .
C110 C111 1.47(2) .
C111 C112 1.521(17) .
C112 C113 1.54(2) .
C114 C115 1.560(17) .
C115 C116 1.49(2) .
C116 C117 1.48(2) .
C118 C119 1.501(17) .
C119 C120 1.543(19) .
C120 C121 1.45(2) .
